data_7201385
loop_
_publ_author_name
'Neumann, Marcus Aurelius'
'Perrin, Marc-Antoine'

_publ_section_title
;
 Can crystal structure prediction guide experimentalists to a new
 polymorph of paracetamol?
;
_journal_issue 11
_journal_name_full CrystEngComm
_journal_page_first 2475
_journal_paper_doi 10.1039/b909819d
_journal_volume 11
_journal_year 2009
_space_group_IT_number 41
_symmetry_cell_setting orthorhombic
_symmetry_Int_Tables_number 41
_symmetry_space_group_name_Hall 'A 2 -2ab'
_symmetry_space_group_name_H-M 'A b a 2'
_cell_angle_alpha 90.000000
_cell_angle_beta 90.000000
_cell_angle_gamma 90.000000
_cell_length_a 23.215510
_cell_length_b 14.975489
_cell_length_c 8.718400
_cell_volume 3031.070
_cod_data_source_file b909819d.txt
_cod_data_source_block 37
_cod_struct_determination_method theoretical
_cod_database_code 7201385

loop_
_symmetry_equiv_pos_site_id
_symmetry_equiv_pos_as_xyz
1 x,y,z
2 -x,-y,z
3 x+1/2,-y+1/2,z
4 -x+1/2,y+1/2,z
5 x,y+1/2,z+1/2
6 -x,-y+1/2,z+1/2
7 x+1/2,-y,z+1/2
8 -x+1/2,y,z+1/2

loop_
_atom_site_label
_atom_site_type_symbol
_atom_site_fract_x
_atom_site_fract_y
_atom_site_fract_z
C0_0 C -0.128475 0.279359 1.188145
C1_0 C -0.185635 0.265171 1.233538
C2_0 C -0.102990 0.362481 1.216772
N3_0 N -0.093038 0.214852 1.117647
C4_0 C -0.216334 0.332837 1.307821
H5_0 H -0.205662 0.200881 1.212521
C6_0 C -0.134151 0.430435 1.285181
H7_0 H -0.058417 0.373573 1.183410
C8_0 C -0.107541 0.141046 1.037357
H9_0 H -0.049863 0.230041 1.120043
C10_0 C -0.190808 0.416155 1.333501
H11_0 H -0.260128 0.320517 1.347163
H12_0 H -0.114522 0.495244 1.302649
C13_0 C -0.056747 0.089834 0.974596
O14_0 O -0.158768 0.117289 1.015200
O15_0 O -0.220773 0.482402 1.407152
H16_0 H -0.015579 0.116144 1.015248
H17_0 H -0.060493 0.019634 1.008606
H18_0 H -0.057016 0.093907 0.848824
H19_0 H -0.193634 0.531607 1.439799
H12_1 H -0.135500 0.302385 1.562861
C6_1 C -0.116063 0.339849 1.656236
C2_1 C -0.145926 0.410247 1.723388
C10_1 C -0.060744 0.317834 1.707596
C0_1 C -0.120957 0.460422 1.841514
H7_1 H -0.189069 0.426455 1.683291
C4_1 C -0.034397 0.370990 1.819258
O15_1 O -0.030604 0.246818 1.649143
C1_1 C -0.064209 0.441765 1.885297
N3_1 N -0.156233 0.522926 1.918657
H11_1 H 0.009339 0.356412 1.856658
H19_1 H -0.057140 0.201720 1.599491
H5_1 H -0.044090 0.481855 1.973728
C8_1 C -0.140578 0.590820 2.011713
H9_1 H -0.199658 0.510005 1.911838
C13_1 C -0.189411 0.636056 2.095133
O14_1 O -0.089051 0.614971 2.028356
H16_1 H -0.201892 0.697073 2.033792
H17_1 H -0.175064 0.655143 2.210213
H18_1 H -0.227457 0.593293 2.104290
